data_1551102
loop_
_publ_author_name
'Fan, Xiaoxia'
'Zhang, Dan'
'Jiang, Shiyu'
'Wang, Heng'
'Lin, Lin-Ting'
'Zheng, Bo'
'Xu, Wen-Hua'
'Zhao, Yanxia'
'Hay, Benjamin P.'
'Chan, Yi-Tsu'
'Yang, Xiao-Juan'
'Li, Xiaopeng'
'Wu, Biao'

_publ_section_title
;
 Construction and interconversion of anion-coordination-based
 (&#x2018;aniono&#x2019;) grids and double helicates modulated by
 counter-cations
;
_journal_name_full 'Chemical Science'
_journal_paper_doi 10.1039/C9SC02012H
_journal_year 2019
_chemical_formula_moiety 'C50 H44 N14 O10, 2(C8 H20 N), C3.5 N0.5, O4 P, C4 N0.5, 3(C3 O)'
_chemical_formula_sum 'C85 H126 N17 O17 P'
_chemical_formula_weight 1688.99
_space_group_crystal_system tetragonal
_space_group_IT_number 88
_space_group_name_Hall '-I 4ad'
_space_group_name_H-M_alt 'I 41/a'
_symmetry_space_group_name_Hall '-I 4ad'
_symmetry_space_group_name_H-M 'I 41/a :2'
_atom_sites_solution_hydrogens geom
_atom_sites_solution_primary direct
_audit_creation_date 2019-01-22
_audit_creation_method
;
Olex2 1.2
(compiled 2018.05.29 svn.r3508 for OlexSys, GUI svn.r5506)
;
_audit_update_record
;
2019-01-22 deposited with the CCDC.    2019-05-15 downloaded from the CCDC.
;
_cell_angle_alpha 90
_cell_angle_beta 90
_cell_angle_gamma 90
_cell_formula_units_Z 16
_cell_length_a 35.9168(11)
_cell_length_b 35.9168(11)
_cell_length_c 32.8056(14)
_cell_measurement_reflns_used 7891
_cell_measurement_temperature 100.01(10)
_cell_measurement_theta_max 22.5740
_cell_measurement_theta_min 2.1520
_cell_volume 42320(3)
_computing_cell_refinement 'CrysAlisPro 1.171.39.27b (Rigaku OD, 2015)'
_computing_data_collection 'CrysAlisPro 1.171.39.27b (Rigaku OD, 2015)'
_computing_data_reduction 'CrysAlisPro 1.171.39.27b (Rigaku OD, 2015)'
_computing_molecular_graphics 'Olex2 (Dolomanov et al., 2009)'
_computing_publication_material 'Olex2 (Dolomanov et al., 2009)'
_computing_structure_refinement 'XL (Sheldrick, 2008)'
_computing_structure_solution 'ShelXS (Sheldrick, 2008)'
_diffrn_ambient_environment N~2~
_diffrn_ambient_temperature 100.01(10)
_diffrn_detector 'CCD plate'
_diffrn_detector_area_resol_mean none
_diffrn_measured_fraction_theta_full 0.996
_diffrn_measured_fraction_theta_max 0.996
_diffrn_measurement_details
;
List of Runs (angles in degrees, time in seconds):

  # Type    Start    End  Width  t~exp~   \w     \q     \k     \f   Frames
#--------------------------------------------------------------------------
  1  \w      9.00  34.00   0.50   20.00    --    7.20  57.00  60.00   50
  2  \w    -53.00  23.00   0.50   20.00    --   -7.40 -57.00  60.00  152
  3  \w    -97.00 -68.00   0.50   20.00    --   -7.40 -57.00  60.00   58
;
_diffrn_measurement_device 'four-circle diffractometer'
_diffrn_measurement_device_type 'XtaLAB AFC12 (RINC): Kappa single'
_diffrn_measurement_method '\w scans'
_diffrn_orient_matrix_type 'CrysAlisPro convention (1999,Acta A55,543-557)'
_diffrn_orient_matrix_UB_11 0.0149444000
_diffrn_orient_matrix_UB_12 0.0129318000
_diffrn_orient_matrix_UB_13 -0.0001926000
_diffrn_orient_matrix_UB_21 0.0023880000
_diffrn_orient_matrix_UB_22 -0.0024910000
_diffrn_orient_matrix_UB_23 0.0212892000
_diffrn_orient_matrix_UB_31 0.0126985000
_diffrn_orient_matrix_UB_32 -0.0147064000
_diffrn_orient_matrix_UB_33 -0.0037694000
_diffrn_radiation_monochromator graphite
_diffrn_radiation_probe x-ray
_diffrn_radiation_type MoK\a
_diffrn_radiation_wavelength 0.71073
_diffrn_reflns_av_R_equivalents 0.0974
_diffrn_reflns_av_unetI/netI 0.1196
_diffrn_reflns_Laue_measured_fraction_full 0.996
_diffrn_reflns_Laue_measured_fraction_max 0.996
_diffrn_reflns_limit_h_max 39
_diffrn_reflns_limit_h_min -42
_diffrn_reflns_limit_k_max 42
_diffrn_reflns_limit_k_min -32
_diffrn_reflns_limit_l_max 36
_diffrn_reflns_limit_l_min -39
_diffrn_reflns_number 68954
_diffrn_reflns_point_group_measured_fraction_full 0.996
_diffrn_reflns_point_group_measured_fraction_max 0.996
_diffrn_reflns_theta_full 24.998
_diffrn_reflns_theta_max 24.998
_diffrn_reflns_theta_min 1.947
_diffrn_source 'fine-focus sealed X-ray tube'
_diffrn_source_type 'Enhance (Mo) X-ray Source'
_exptl_absorpt_coefficient_mu 0.089
_exptl_absorpt_correction_T_max 1.00000
_exptl_absorpt_correction_T_min 0.23466
_exptl_absorpt_correction_type multi-scan
_exptl_absorpt_process_details
;
CrysAlisPro 1.171.39.27b (Rigaku Oxford Diffraction, 2015)
Empirical absorption correction using spherical harmonics,
 implemented in SCALE3 ABSPACK scaling algorithm.
;
_exptl_crystal_colour yellow
_exptl_crystal_density_diffrn 1.060
_exptl_crystal_density_meas ?
_exptl_crystal_density_method none
_exptl_crystal_description block
_exptl_crystal_F_000 14496
_exptl_crystal_size_max 0.8
_exptl_crystal_size_mid 0.6
_exptl_crystal_size_min 0.4
_refine_diff_density_max 1.335
_refine_diff_density_min -0.454
_refine_diff_density_rms 0.079
_refine_ls_extinction_method none
_refine_ls_goodness_of_fit_ref 1.169
_refine_ls_hydrogen_treatment constr
_refine_ls_matrix_type full
_refine_ls_number_parameters 984
_refine_ls_number_reflns 18551
_refine_ls_number_restraints 14
_refine_ls_restrained_S_all 1.182
_refine_ls_R_factor_all 0.1610
_refine_ls_R_factor_gt 0.1007
_refine_ls_shift/su_max 0.074
_refine_ls_shift/su_mean 0.003
_refine_ls_structure_factor_coef Fsqd
_refine_ls_weighting_details 'w=1/[\s^2^(Fo^2^)+(0.1500P)^2^+0.5351P] where P=(Fo^2^+2Fc^2^)/3'
_refine_ls_weighting_scheme calc
_refine_ls_wR_factor_gt 0.2820
_refine_ls_wR_factor_ref 0.3029
_reflns_Friedel_coverage 0.000
_reflns_number_gt 9746
_reflns_number_total 18551
_reflns_threshold_expression 'I > 2\s(I)'
_cod_data_source_file c9sc02012h2.cif
_cod_data_source_block TEA
_cod_depositor_comments
;
The following automatic conversions were performed:

'_exptl_crystal_density_meas' value 'none' was changed to '?' - the
value is perceived as not measured.

Automatic conversion script
Id: cif_fix_values 4973 2017-02-22 13:04:09Z antanas 
;
_cod_database_code 1551102
_shelx_shelxl_version_number 2014/7
_chemical_oxdiff_usercomment 'C H O'
_shelx_space_group_comment
;
The symmetry employed for this shelxl refinement is uniquely defined
by the following loop, which should always be used as a source of
symmetry information in preference to the above space-group names.
They are only intended as comments.
;
_shelx_estimated_absorpt_t_max 0.965
_shelx_estimated_absorpt_t_min 0.932
_reflns_odcompleteness_completeness 99.34
_reflns_odcompleteness_iscentric 1
_reflns_odcompleteness_theta 26.32
_olex2_refinement_description
;
1. Fixed Uiso
 At 1.2 times of:
  All C(H) groups, All C(H,H) groups, All N(H) groups
 At 1.5 times of:
  All C(H,H,H) groups
2. Restrained distances
 N17-C69
 1.49 with sigma of 0.02
 C67-N17
 1.49 with sigma of 0.02
 C69-C70
 1.54 with sigma of 0.02
 C67-C68
 1.54 with sigma of 0.02
 C73-C74
 1.54 with sigma of 0.02
 C82-C83
 1.54 with sigma of 0.02
 C82-O17
 1.35 with sigma of 0.02
 C79-O16
 1.35 with sigma of 0.02
 N18-C73
 1.49 with sigma of 0.02
 N18-C71
 1.49 with sigma of 0.02
 N18-C72
 2.2 with sigma of 0.02
 C71-C72
 1.54 with sigma of 0.02
3. Rigid bond restraints
 C69, C70
 with sigma for 1-2 distances of 0.005 and sigma for 1-3 distances of 0.005
 N18
 with sigma for 1-2 distances of 0.001 and sigma for 1-3 distances of 0.002
 N18, C73, C74
 with sigma for 1-2 distances of 0.001 and sigma for 1-3 distances of 0.002
4. Uiso/Uaniso restraints and constraints
N18 \\sim C73: within 2A with sigma of 0.001 and sigma for terminal atoms of
0.002
: with sigma of 0.001 and sigma for terminal atoms of 0.002
: with sigma of 0.001 and sigma for terminal atoms of 0.002
5.a Secondary CH2 refined with riding coordinates:
 C22(H22A,H22B), C29(H29A,H29B), C51(H51A,H51B), C53(H53A,H53B), C55(H55A,
 H55B), C57(H57A,H57B), C59(H59A,H59B), C61(H61A,H61B), C63(H63A,H63B),
 C65(H65A,H65B)
5.b Aromatic/amide H refined with riding coordinates:
 C2(H2), C3(H3), C5(H5), C6(H6), C9(H9), C10(H10), C11(H11), C12(H12),
 C16(H16), C17(H17), C18(H18), C19(H19), C24(H24), C25(H25), C27(H27), C28(H28),
  C32(H32), C33(H33), C34(H34), C35(H35), C39(H39), C40(H40), C41(H41),
 C42(H42), C46(H46), C47(H47), C49(H49), C50(H50), N2(H2A), N3(H3A), N4(H4),
 N5(H5A), N6(H6A), N7(H7), N8(H8), N9(H9A), N10(H10A), N11(H11A), N12(H12A),
 N13(H13)
5.c Idealised Me refined as rotating group:
 C52(H52A,H52B,H52C), C54(H54A,H54B,H54C), C56(H56A,H56B,H56C), C58(H58A,H58B,
 H58C), C60(H60A,H60B,H60C), C62(H62A,H62B,H62C), C64(H64A,H64B,H64C), C66(H66A,
 H66B,H66C)
;
_olex2_submission_special_instructions 'No special instructions were received'
_oxdiff_exptl_absorpt_empirical_details
;
Empirical correction (ABSPACK) includes:
- Absorption correction using spherical harmonics
- Frame scaling
;
_oxdiff_exptl_absorpt_empirical_full_max 3.532
_oxdiff_exptl_absorpt_empirical_full_min 0.443
_platon_squeeze_void_probe_radius 1.20

loop_
_space_group_symop_operation_xyz
'x, y, z'
'-y+3/4, x+1/4, z+1/4'
'-x, -y+1/2, z'
'y+1/4, -x+1/4, z+1/4'
'x+1/2, y+1/2, z+1/2'
'-y+5/4, x+3/4, z+3/4'
'-x+1/2, -y+1, z+1/2'
'y+3/4, -x+3/4, z+3/4'
'-x, -y, -z'
'y-3/4, -x-1/4, -z-1/4'
'x, y-1/2, -z'
'-y-1/4, x-1/4, -z-1/4'
'-x+1/2, -y+1/2, -z+1/2'
'y-1/4, -x+1/4, -z+1/4'
'x+1/2, y, -z+1/2'
'-y+1/4, x+1/4, -z+1/4'

loop_
_atom_site_label
_atom_site_type_symbol
_atom_site_fract_x
_atom_site_fract_y
_atom_site_fract_z
_atom_site_U_iso_or_equiv
_atom_site_adp_type
_atom_site_occupancy
_atom_site_site_symmetry_order
_atom_site_calc_flag
_atom_site_refinement_flags_posn
_atom_site_refinement_flags_adp
_atom_site_refinement_flags_occupancy
C1 C 0.95582(4) -0.06354(4) 0.08752(4) 0.0382(4) Uani 1 1 d . . .
C2 C 0.92051(4) -0.05402(4) 0.10023(4) 0.0420(4) Uani 1 1 d . . .
H2 H 0.9068 -0.0698 0.1180 0.050 Uiso 1 1 calc R . .
C3 C 0.90580(4) -0.02144(3) 0.08667(4) 0.0355(4) Uani 1 1 d . . .
H3 H 0.8815 -0.0145 0.0952 0.043 Uiso 1 1 calc R . .
C4 C 0.92560(3) 0.00238(3) 0.06026(3) 0.0312(4) Uani 1 1 d . . .
C5 C 0.96171(3) -0.00799(4) 0.04855(4) 0.0325(4) Uani 1 1 d . . .
H5 H 0.9758 0.0078 0.0312 0.039 Uiso 1 1 calc R . .
C6 C 0.97663(4) -0.04087(4) 0.06204(4) 0.0377(4) Uani 1 1 d . . .
H6 H 1.0010 -0.0481 0.0540 0.045 Uiso 1 1 calc R . .
C7 C 0.91513(3) 0.05597(4) 0.01460(4) 0.0344(4) Uani 1 1 d . . .
C8 C 0.89236(4) 0.11270(3) -0.01953(4) 0.0346(4) Uani 1 1 d . . .
C9 C 0.92078(4) 0.11622(4) -0.04801(4) 0.0394(4) Uani 1 1 d . . .
H9 H 0.9431 0.1024 -0.0443 0.047 Uiso 1 1 calc R . .
C10 C 0.91743(4) 0.13924(4) -0.08159(4) 0.0455(4) Uani 1 1 d . . .
H10 H 0.9373 0.1410 -0.1007 0.055 Uiso 1 1 calc R . .
C11 C 0.88535(4) 0.15962(4) -0.08742(4) 0.0475(4) Uani 1 1 d . . .
H11 H 0.8825 0.1747 -0.1110 0.057 Uiso 1 1 calc R . .
C12 C 0.85753(4) 0.15788(4) -0.05860(4) 0.0438(4) Uani 1 1 d . . .
H12 H 0.8360 0.1730 -0.0620 0.053 Uiso 1 1 calc R . .
C13 C 0.85979(4) 0.13498(4) -0.02487(4) 0.0355(4) Uani 1 1 d . . .
C14 C 0.79520(4) 0.14464(3) 0.00030(4) 0.0369(4) Uani 1 1 d . . .
C15 C 0.73949(4) 0.15341(4) 0.04376(4) 0.0386(4) Uani 1 1 d . . .
C16 C 0.71292(4) 0.16165(4) 0.01359(5) 0.0521(5) Uani 1 1 d . . .
H16 H 0.7174 0.1555 -0.0141 0.063 Uiso 1 1 calc R . .
C17 C 0.67969(4) 0.17920(5) 0.02531(5) 0.0625(5) Uani 1 1 d . . .
H17 H 0.6617 0.1855 0.0052 0.075 Uiso 1 1 calc R . .
C18 C 0.67305(4) 0.18726(5) 0.06478(5) 0.0617(5) Uani 1 1 d . . .
H18 H 0.6503 0.1990 0.0720 0.074 Uiso 1 1 calc R . .
C19 C 0.69851(4) 0.17893(4) 0.09511(5) 0.0548(5) Uani 1 1 d . . .
H19 H 0.6931 0.1847 0.1228 0.066 Uiso 1 1 calc R . .
C20 C 0.73261(4) 0.16182(4) 0.08456(5) 0.0445(4) Uani 1 1 d . . .
C21 C 0.76997(4) 0.17897(3) 0.14441(4) 0.0375(4) Uani 1 1 d . . .
C22 C 0.81145(4) 0.18869(4) 0.20201(4) 0.0465(4) Uani 1 1 d . . .
H22A H 0.8227 0.1723 0.2229 0.056 Uiso 1 1 calc R . .
H22B H 0.7908 0.2024 0.2152 0.056 Uiso 1 1 calc R . .
C23 C 0.84039(4) 0.21653(3) 0.18845(4) 0.0363(4) Uani 1 1 d . . .
C24 C 0.84860(4) 0.24647(4) 0.21346(4) 0.0445(4) Uani 1 1 d . . .
H24 H 0.8364 0.2487 0.2390 0.053 Uiso 1 1 calc R . .
C25 C 0.87428(4) 0.27333(4) 0.20191(4) 0.0433(4) Uani 1 1 d . . .
H25 H 0.8794 0.2937 0.2196 0.052 Uiso 1 1 calc R . .
C26 C 0.89268(4) 0.27062(3) 0.16431(4) 0.0352(4) Uani 1 1 d . . .
C27 C 0.88535(4) 0.24003(3) 0.14082(4) 0.0377(4) Uani 1 1 d . . .
H27 H 0.8983 0.2371 0.1158 0.045 Uiso 1 1 calc R . .
C28 C 0.85985(4) 0.21338(4) 0.15224(4) 0.0389(4) Uani 1 1 d . . .
H28 H 0.8556 0.1925 0.1350 0.047 Uiso 1 1 calc R . .
C29 C 0.91780(4) 0.30184(4) 0.14988(4) 0.0407(4) Uani 1 1 d . . .
H29A H 0.9289 0.3142 0.1740 0.049 Uiso 1 1 calc R . .
H29B H 0.9384 0.2910 0.1337 0.049 Uiso 1 1 calc R . .
C30 C 0.89811(4) 0.32492(4) 0.08413(4) 0.0384(4) Uani 1 1 d . . .
C31 C 0.87358(4) 0.35588(4) 0.02267(4) 0.0448(4) Uani 1 1 d . . .
C32 C 0.90074(5) 0.34547(4) -0.00549(5) 0.0593(5) Uani 1 1 d . . .
H32 H 0.9240 0.3365 0.0043 0.071 Uiso 1 1 calc R . .
C33 C 0.89507(5) 0.34770(5) -0.04661(5) 0.0704(6) Uani 1 1 d . . .
H33 H 0.9141 0.3405 -0.0651 0.085 Uiso 1 1 calc R . .
C34 C 0.86119(6) 0.36060(5) -0.06110(5) 0.0761(6) Uani 1 1 d . . .
H34 H 0.8567 0.3615 -0.0896 0.091 Uiso 1 1 calc R . .
C35 C 0.83399(5) 0.37214(4) -0.03419(4) 0.0575(5) Uani 1 1 d . . .
H35 H 0.8113 0.3819 -0.0444 0.069 Uiso 1 1 calc R . .
C36 C 0.83939(4) 0.36961(4) 0.00780(4) 0.0438(4) Uani 1 1 d . . .
C37 C 0.77531(4) 0.38297(3) 0.03332(4) 0.0402(4) Uani 1 1 d . . .
C38 C 0.72061(4) 0.40372(4) 0.07371(4) 0.0448(4) Uani 1 1 d . . .
C39 C 0.69276(4) 0.38717(4) 0.05109(5) 0.0547(5) Uani 1 1 d . . .
H39 H 0.6990 0.3694 0.0307 0.066 Uiso 1 1 calc R . .
C40 C 0.65563(4) 0.39623(4) 0.05785(5) 0.0587(5) Uani 1 1 d . . .
H40 H 0.6366 0.3850 0.0419 0.070 Uiso 1 1 calc R . .
C41 C 0.64658(4) 0.42158(5) 0.08774(5) 0.0666(5) Uani 1 1 d . . .
H41 H 0.6212 0.4275 0.0926 0.080 Uiso 1 1 calc R . .
C42 C 0.67353(4) 0.43821(4) 0.11037(4) 0.0505(5) Uani 1 1 d . . .
H42 H 0.6666 0.4554 0.1310 0.061 Uiso 1 1 calc R . .
C43 C 0.71106(4) 0.43056(4) 0.10398(4) 0.0409(4) Uani 1 1 d . . .
C44 C 0.74010(4) 0.48589(4) 0.13281(4) 0.0388(4) Uani 1 1 d . . .
C45 C 0.78031(4) 0.53525(4) 0.16086(4) 0.0442(4) Uani 1 1 d . . .
C46 C 0.75633(5) 0.56583(4) 0.15524(5) 0.0633(5) Uani 1 1 d . . .
H46 H 0.7310 0.5621 0.1479 0.076 Uiso 1 1 calc R . .
C47 C 0.77005(6) 0.60088(5) 0.16053(6) 0.0862(7) Uani 1 1 d . . .
H47 H 0.7543 0.6216 0.1552 0.103 Uiso 1 1 calc R . .
C48 C 0.80647(5) 0.60721(5) 0.17352(6) 0.0728(6) Uani 1 1 d . . .
C49 C 0.82952(5) 0.57769(4) 0.18278(6) 0.0675(6) Uani 1 1 d . . .
H49 H 0.8537 0.5816 0.1937 0.081 Uiso 1 1 calc R . .
C50 C 0.81615(4) 0.54203(4) 0.17560(5) 0.0558(5) Uani 1 1 d . . .
H50 H 0.8320 0.5214 0.1809 0.067 Uiso 1 1 calc R . .
C51 C 0.74576(5) 0.25764(4) 0.05580(5) 0.0623(5) Uani 1 1 d . . .
H51A H 0.7455 0.2488 0.0844 0.075 Uiso 1 1 calc R . .
H51B H 0.7358 0.2373 0.0386 0.075 Uiso 1 1 calc R . .
C52 C 0.71964(6) 0.29062(5) 0.05248(5) 0.0914(7) Uani 1 1 d . . .
H52A H 0.7287 0.3109 0.0698 0.137 Uiso 1 1 calc GR . .
H52B H 0.6947 0.2832 0.0614 0.137 Uiso 1 1 calc GR . .
H52C H 0.7186 0.2991 0.0241 0.137 Uiso 1 1 calc GR . .
C53 C 0.80555(5) 0.22832(4) 0.04951(5) 0.0580(5) Uani 1 1 d . . .
H53A H 0.8051 0.2221 0.0789 0.070 Uiso 1 1 calc R . .
H53B H 0.7915 0.2087 0.0350 0.070 Uiso 1 1 calc R . .
C54 C 0.84504(5) 0.22703(5) 0.03538(5) 0.0737(6) Uani 1 1 d . . .
H54A H 0.8458 0.2284 0.0056 0.110 Uiso 1 1 calc GR . .
H54B H 0.8565 0.2037 0.0444 0.110 Uiso 1 1 calc GR . .
H54C H 0.8588 0.2481 0.0469 0.110 Uiso 1 1 calc GR . .
C55 C 0.78721(7) 0.27825(5) -0.00107(5) 0.0895(8) Uani 1 1 d . . .
H55A H 0.7750 0.3029 -0.0029 0.107 Uiso 1 1 calc R . .
H55B H 0.8137 0.2815 -0.0088 0.107 Uiso 1 1 calc R . .
C56 C 0.76890(9) 0.25228(6) -0.03140(6) 0.1169(11) Uani 1 1 d . . .
H56A H 0.7788 0.2271 -0.0278 0.175 Uiso 1 1 calc GR . .
H56B H 0.7741 0.2609 -0.0592 0.175 Uiso 1 1 calc GR . .
H56C H 0.7419 0.2521 -0.0268 0.175 Uiso 1 1 calc GR . .
C57 C 0.80250(6) 0.29498(4) 0.06824(5) 0.0726(6) Uani 1 1 d . . .
H57A H 0.7890 0.3184 0.0623 0.087 Uiso 1 1 calc R . .
H57B H 0.8285 0.2983 0.0591 0.087 Uiso 1 1 calc R . .
C58 C 0.80268(4) 0.28917(4) 0.11355(4) 0.0512(5) Uani 1 1 d . . .
H58A H 0.7772 0.2849 0.1231 0.077 Uiso 1 1 calc GR . .
H58B H 0.8129 0.3113 0.1270 0.077 Uiso 1 1 calc GR . .
H58C H 0.8181 0.2675 0.1202 0.077 Uiso 1 1 calc GR . .
C59 C 0.81781(4) 0.51536(4) 0.06598(4) 0.0478(4) Uani 1 1 d . . .
H59A H 0.8283 0.4908 0.0736 0.057 Uiso 1 1 calc R . .
H59B H 0.7987 0.5218 0.0866 0.057 Uiso 1 1 calc R . .
C60 C 0.84871(5) 0.54412(4) 0.06794(5) 0.0576(5) Uani 1 1 d . . .
H60A H 0.8682 0.5377 0.0482 0.086 Uiso 1 1 calc GR . .
H60B H 0.8593 0.5445 0.0954 0.086 Uiso 1 1 calc GR . .
H60C H 0.8386 0.5687 0.0614 0.086 Uiso 1 1 calc GR . .
C61 C 0.82658(4) 0.50191(4) -0.00767(4) 0.0506(5) Uani 1 1 d . . .
H61A H 0.8131 0.4996 -0.0339 0.061 Uiso 1 1 calc R . .
H61B H 0.8445 0.5227 -0.0104 0.061 Uiso 1 1 calc R . .
C62 C 0.84793(5) 0.46677(4) -0.00050(5) 0.0600(5) Uani 1 1 d . . .
H62A H 0.8632 0.4694 0.0241 0.090 Uiso 1 1 calc GR . .
H62B H 0.8641 0.4618 -0.0240 0.090 Uiso 1 1 calc GR . .
H62C H 0.8305 0.4460 0.0031 0.090 Uiso 1 1 calc GR . .
C63 C 0.76992(4) 0.48124(4) 0.03021(4) 0.0493(4) Uani 1 1 d . . .
H63A H 0.7823 0.4593 0.0425 0.059 Uiso 1 1 calc R . .
H63B H 0.7510 0.4901 0.0499 0.059 Uiso 1 1 calc R . .
C64 C 0.75012(5) 0.46867(5) -0.00735(5) 0.0650(5) Uani 1 1 d . . .
H64A H 0.7399 0.4903 -0.0217 0.097 Uiso 1 1 calc GR . .
H64B H 0.7298 0.4518 0.0002 0.097 Uiso 1 1 calc GR . .
H64C H 0.7676 0.4556 -0.0252 0.097 Uiso 1 1 calc GR . .
C65 C 0.78066(4) 0.54819(4) 0.01159(4) 0.0536(5) Uani 1 1 d . . .
H65A H 0.8005 0.5662 0.0044 0.064 Uiso 1 1 calc R . .
H65B H 0.7659 0.5434 -0.0133 0.064 Uiso 1 1 calc R . .
C66 C 0.75562(6) 0.56568(5) 0.04307(5) 0.0768(6) Uani 1 1 d . . .
H66A H 0.7362 0.5479 0.0509 0.115 Uiso 1 1 calc GR . .
H66B H 0.7441 0.5881 0.0317 0.115 Uiso 1 1 calc GR . .
H66C H 0.7703 0.5724 0.0671 0.115 Uiso 1 1 calc GR . .
C67 C 0.96582(7) 0.24332(14) 0.97964(8) 0.2458(18) Uani 1 1 d D . .
C68 C 0.92995(6) 0.23262(9) 0.98475(7) 0.1305(10) Uani 1 1 d D . .
C69 C 1.00635(9) 0.22562(8) 1.02751(8) 0.1371(11) Uani 1 1 d D U .
C70 C 1.0000 0.2500 1.06401(7) 0.0675(8) Uani 1 2 d DS TU P
N1 N 0.97133(3) -0.09865(3) 0.10184(4) 0.0605(4) Uani 1 1 d . . .
N2 N 0.90832(3) 0.03553(3) 0.04959(3) 0.0344(3) Uani 1 1 d . . .
H2A H 0.8915 0.0443 0.0666 0.041 Uiso 1 1 calc R . .
N3 N 0.89430(3) 0.08798(3) 0.01333(3) 0.0332(3) Uani 1 1 d . . .
H3A H 0.8810 0.0934 0.0351 0.040 Uiso 1 1 calc R . .
N4 N 0.83100(3) 0.13159(3) 0.00416(3) 0.0360(3) Uani 1 1 d . . .
H4 H 0.8365 0.1200 0.0270 0.043 Uiso 1 1 calc R . .
N5 N 0.77427(3) 0.13648(3) 0.03386(3) 0.0368(3) Uani 1 1 d . . .
H5A H 0.7829 0.1195 0.0507 0.044 Uiso 1 1 calc R . .
N6 N 0.75928(3) 0.15401(3) 0.11477(3) 0.0404(3) Uani 1 1 d . . .
H6A H 0.7698 0.1319 0.1147 0.048 Uiso 1 1 calc R . .
N7 N 0.79598(3) 0.16545(3) 0.16989(3) 0.0386(3) Uani 1 1 d . . .
H7 H 0.8037 0.1423 0.1671 0.046 Uiso 1 1 calc R . .
N8 N 0.89905(3) 0.32933(3) 0.12562(3) 0.0353(3) Uani 1 1 d . . .
H8 H 0.8883 0.3487 0.1372 0.042 Uiso 1 1 calc R . .
N9 N 0.87953(3) 0.35392(3) 0.06437(3) 0.0395(3) Uani 1 1 d . . .
H9A H 0.8710 0.3723 0.0795 0.047 Uiso 1 1 calc R . .
N10 N 0.81331(3) 0.38271(3) 0.03683(3) 0.0407(3) Uani 1 1 d . . .
H10A H 0.8225 0.3917 0.0596 0.049 Uiso 1 1 calc R . .
N11 N 0.75887(3) 0.39487(3) 0.06823(3) 0.0395(3) Uani 1 1 d . . .
H11A H 0.7734 0.3974 0.0897 0.047 Uiso 1 1 calc R . .
N12 N 0.73930(3) 0.44827(3) 0.12744(3) 0.0384(3) Uani 1 1 d . . .
H12A H 0.7567 0.4345 0.1388 0.046 Uiso 1 1 calc R . .
N13 N 0.77088(3) 0.49845(3) 0.15341(3) 0.0376(3) Uani 1 1 d . . .
H13 H 0.7862 0.4814 0.1629 0.045 Uiso 1 1 calc R . .
N14 N 0.82049(5) 0.64477(4) 0.17845(6) 0.1001(7) Uani 1 1 d . . .
N15 N 0.78538(4) 0.26463(3) 0.04368(4) 0.0621(4) Uani 1 1 d . . .
N16 N 0.79898(3) 0.51173(3) 0.02514(3) 0.0441(3) Uani 1 1 d . . .
N17 N 1.0000 0.2500 0.98701(5) 0.1224(13) Uani 1 2 d DS T P
O1 O 1.00085(4) -0.10910(4) 0.08749(5) 0.1208(5) Uani 1 1 d . . .
O2 O 0.95452(3) -0.11657(3) 0.12737(3) 0.0747(4) Uani 1 1 d . . .
O3 O 0.93622(2) 0.04515(2) -0.01230(2) 0.0380(3) Uani 1 1 d . . .
O4 O 0.78344(3) 0.16133(3) -0.02968(3) 0.0473(3) Uani 1 1 d . . .
O5 O 0.75765(3) 0.21050(2) 0.14681(3) 0.0491(3) Uani 1 1 d . . .
O6 O 0.91136(3) 0.29823(2) 0.06635(3) 0.0444(3) Uani 1 1 d . . .
O7 O 0.75822(3) 0.37387(3) 0.00221(3) 0.0523(3) Uani 1 1 d . . .
O8 O 0.71518(3) 0.50694(3) 0.12027(3) 0.0532(3) Uani 1 1 d . . .
O9 O 0.85153(5) 0.64926(4) 0.19335(6) 0.1180(6) Uani 1 1 d . . .
O10 O 0.80062(6) 0.67104(4) 0.16797(6) 0.1420(8) Uani 1 1 d . . .
O11 O 0.84773(2) 0.41776(2) 0.09807(2) 0.0353(3) Uani 1 1 d . . .
O12 O 0.83449(2) 0.45615(2) 0.16006(3) 0.0365(3) Uani 1 1 d . . .
O13 O 0.86197(2) 0.39237(2) 0.16796(2) 0.0346(3) Uani 1 1 d . . .
O14 O 0.79549(2) 0.39983(2) 0.14434(2) 0.0366(3) Uani 1 1 d . . .
P1 P 0.83511(2) 0.41618(2) 0.14268(2) 0.03241(9) Uani 1 1 d . . .
N18 N 0.7500 0.7500 0.2500 0.9417(3) Uiso 1 2 d DS TU P
C74 C 0.68803(19) 0.7671(3) 0.2559(2) 0.442(5) Uiso 1 1 d D U .
C73 C 0.71855(16) 0.7607(5) 0.2227(2) 0.9418(3) Uiso 1 1 d D U .
O17 O 0.65795(10) 0.50990(9) 0.02445(10) 0.2456(13) Uiso 1 1 d D . .
C82 C 0.64084(10) 0.54309(11) 0.04070(13) 0.2090(17) Uiso 1 1 d D . .
C83 C 0.60739(10) 0.53565(12) 0.02653(13) 0.1971(16) Uiso 1 1 d D . .
O15 O 0.6978(2) 0.3319(2) 0.9380(2) 0.467(4) Uiso 1 1 d . . .
C75 C 0.74318(12) 0.34276(12) 0.89938(13) 0.1954(16) Uiso 1 1 d . . .
C77 C 0.69828(13) 0.39499(14) 0.91961(15) 0.2173(18) Uiso 1 1 d . . .
C76 C 0.70745(17) 0.35300(17) 0.90826(18) 0.267(2) Uiso 1 1 d . . .
C81 C 0.6528(2) 0.5774(2) 0.0544(2) 0.313(3) Uiso 1 1 d . . .
O16 O 0.90055(14) 0.31297(13) -0.15928(15) 0.356(2) Uiso 1 1 d D . .
C78 C 0.85171(14) 0.26190(14) -0.11514(15) 0.2219(18) Uiso 1 1 d . . .
C79 C 0.8794(3) 0.2812(2) -0.1526(5) 0.748(14) Uiso 1 1 d D . .
C80 C 0.83988(15) 0.29753(15) -0.16932(16) 0.240(2) Uiso 1 1 d . . .
C72 C 0.7740(4) 0.7950(2) 0.28784(17) 1.35(4) Uiso 1 1 d D . .
C71 C 0.7719(3) 0.78481(18) 0.24252(18) 0.651(11) Uiso 1 1 d D . .

loop_
_atom_site_aniso_label
_atom_site_aniso_U_11
_atom_site_aniso_U_22
_atom_site_aniso_U_33
_atom_site_aniso_U_23
_atom_site_aniso_U_13
_atom_site_aniso_U_12
C1 0.0364(7) 0.0370(7) 0.0412(7) -0.0016(6) 0.0031(6) 0.0108(6)
C2 0.0440(8) 0.0407(7) 0.0414(7) 0.0023(6) 0.0102(6) 0.0011(6)
C3 0.0275(6) 0.0363(7) 0.0427(7) -0.0042(6) 0.0091(6) 0.0050(6)
C4 0.0331(7) 0.0360(7) 0.0245(6) -0.0043(5) 0.0018(5) 0.0061(6)
C5 0.0314(7) 0.0369(7) 0.0293(6) -0.0086(6) 0.0029(6) -0.0024(5)
C6 0.0297(7) 0.0433(7) 0.0401(7) -0.0034(6) 0.0027(6) 0.0048(6)
C7 0.0299(7) 0.0424(7) 0.0309(6) -0.0044(6) -0.0010(6) -0.0030(6)
C8 0.0451(7) 0.0289(6) 0.0298(6) -0.0068(6) -0.0010(6) -0.0007(6)
C9 0.0428(8) 0.0385(7) 0.0369(7) -0.0011(6) 0.0038(6) 0.0065(6)
C10 0.0497(8) 0.0473(8) 0.0394(7) -0.0015(7) 0.0108(7) 0.0010(7)
C11 0.0531(8) 0.0454(8) 0.0442(7) 0.0071(7) 0.0049(7) 0.0118(7)
C12 0.0462(8) 0.0440(8) 0.0411(7) 0.0055(7) 0.0010(7) 0.0107(6)
C13 0.0380(7) 0.0354(7) 0.0332(6) -0.0090(6) 0.0059(6) 0.0015(6)
C14 0.0441(7) 0.0273(6) 0.0394(7) -0.0067(6) -0.0047(6) 0.0064(6)
C15 0.0306(7) 0.0344(7) 0.0507(8) -0.0011(6) -0.0009(6) 0.0019(6)
C16 0.0369(8) 0.0481(8) 0.0714(9) -0.0023(8) -0.0047(8) 0.0097(7)
C17 0.0422(8) 0.0692(10) 0.0761(10) 0.0063(9) -0.0153(8) 0.0075(8)
C18 0.0402(8) 0.0610(9) 0.0840(11) 0.0056(9) 0.0039(8) 0.0190(7)
C19 0.0407(8) 0.0477(8) 0.0760(10) 0.0010(8) 0.0210(8) 0.0080(7)
C20 0.0352(7) 0.0325(7) 0.0659(9) 0.0014(7) 0.0084(7) 0.0025(6)
C21 0.0503(8) 0.0245(6) 0.0378(7) 0.0006(6) 0.0151(6) 0.0061(6)
C22 0.0690(9) 0.0314(7) 0.0391(7) -0.0007(6) 0.0119(7) 0.0045(7)
C23 0.0529(8) 0.0220(6) 0.0341(6) -0.0005(6) 0.0013(6) 0.0052(6)
C24 0.0612(9) 0.0339(7) 0.0385(7) 0.0048(6) 0.0120(7) 0.0049(7)
C25 0.0588(9) 0.0297(7) 0.0413(7) 0.0001(6) 0.0017(7) -0.0008(6)
C26 0.0385(7) 0.0297(6) 0.0373(7) 0.0067(6) -0.0023(6) 0.0071(6)
C27 0.0475(8) 0.0312(7) 0.0344(6) 0.0000(6) 0.0093(6) 0.0109(6)
C28 0.0543(8) 0.0255(6) 0.0368(7) -0.0010(6) 0.0049(6) 0.0045(6)
C29 0.0388(7) 0.0436(8) 0.0397(7) -0.0006(6) -0.0016(6) 0.0084(6)
C30 0.0414(7) 0.0286(7) 0.0453(7) 0.0053(6) 0.0041(6) 0.0015(6)
C31 0.0586(9) 0.0343(7) 0.0415(7) 0.0092(6) 0.0052(7) 0.0068(7)
C32 0.0733(10) 0.0519(9) 0.0528(8) 0.0092(8) 0.0177(8) 0.0147(8)
C33 0.0915(12) 0.0701(11) 0.0497(8) 0.0114(8) 0.0255(9) 0.0183(9)
C34 0.1108(14) 0.0751(11) 0.0425(8) 0.0107(8) -0.0037(9) 0.0283(10)
C35 0.0785(11) 0.0524(9) 0.0416(8) 0.0033(7) 0.0058(8) 0.0161(8)
C36 0.0646(9) 0.0284(7) 0.0385(7) 0.0045(6) 0.0053(7) 0.0003(7)
C37 0.0568(8) 0.0251(6) 0.0386(7) 0.0067(6) -0.0045(7) -0.0009(6)
C38 0.0489(8) 0.0360(7) 0.0493(8) 0.0183(6) -0.0051(7) -0.0085(6)
C39 0.0591(9) 0.0408(8) 0.0641(9) 0.0198(7) -0.0180(8) -0.0106(7)
C40 0.0512(9) 0.0547(9) 0.0702(10) 0.0198(8) -0.0160(8) -0.0166(7)
C41 0.0376(8) 0.0841(11) 0.0783(10) 0.0375(9) -0.0022(8) -0.0112(8)
C42 0.0365(8) 0.0628(9) 0.0521(8) 0.0176(7) 0.0013(7) -0.0029(7)
C43 0.0352(7) 0.0507(8) 0.0368(7) 0.0162(6) 0.0056(6) -0.0081(6)
C44 0.0318(7) 0.0473(8) 0.0374(7) 0.0052(6) 0.0146(6) 0.0070(6)
C45 0.0459(8) 0.0394(7) 0.0472(7) 0.0023(7) 0.0102(7) 0.0080(6)
C46 0.0754(11) 0.0438(8) 0.0706(10) -0.0037(8) -0.0044(9) 0.0134(8)
C47 0.1090(14) 0.0579(10) 0.0915(12) -0.0151(10) -0.0107(12) 0.0313(10)
C48 0.0818(12) 0.0475(9) 0.0891(12) -0.0151(9) 0.0075(10) 0.0072(9)
C49 0.0603(10) 0.0401(8) 0.1020(12) -0.0162(9) 0.0122(10) 0.0039(8)
C50 0.0401(8) 0.0401(8) 0.0872(11) -0.0074(8) 0.0116(8) 0.0001(7)
C51 0.0911(12) 0.0424(9) 0.0533(9) 0.0022(8) -0.0046(9) 0.0087(8)
C52 0.1547(18) 0.0654(11) 0.0542(10) 0.0038(9) -0.0075(12) 0.0403(11)
C53 0.0906(11) 0.0340(8) 0.0493(8) -0.0075(7) 0.0138(8) -0.0065(8)
C54 0.0793(11) 0.0719(11) 0.0698(10) -0.0253(9) 0.0145(9) -0.0236(9)
C55 0.178(2) 0.0438(9) 0.0469(9) -0.0019(8) 0.0154(11) -0.0118(12)
C56 0.240(3) 0.0537(11) 0.0567(11) 0.0007(10) 0.0060(15) 0.0118(15)
C57 0.1217(14) 0.0274(8) 0.0686(10) -0.0121(8) 0.0297(10) -0.0216(8)
C58 0.0594(9) 0.0390(8) 0.0553(8) -0.0132(7) 0.0024(8) 0.0093(7)
C59 0.0730(10) 0.0361(7) 0.0343(7) 0.0146(6) 0.0010(7) -0.0044(7)
C60 0.0701(10) 0.0497(9) 0.0530(8) 0.0099(8) -0.0017(8) -0.0100(8)
C61 0.0576(9) 0.0514(9) 0.0426(7) 0.0150(7) 0.0015(7) -0.0038(7)
C62 0.0642(10) 0.0533(9) 0.0624(9) 0.0191(8) 0.0076(8) 0.0086(8)
C63 0.0559(9) 0.0407(8) 0.0512(8) 0.0235(7) 0.0049(7) -0.0054(7)
C64 0.0776(11) 0.0572(9) 0.0602(9) 0.0237(8) -0.0039(9) -0.0177(8)
C65 0.0645(10) 0.0413(8) 0.0551(8) 0.0216(7) 0.0012(8) 0.0003(7)
C66 0.0990(13) 0.0498(9) 0.0817(11) 0.0213(9) 0.0176(11) 0.0146(9)
C67 0.165(2) 0.510(5) 0.0621(14) -0.001(2) -0.0189(14) -0.190(2)
C68 0.0621(13) 0.204(2) 0.1249(16) -0.0708(16) 0.0156(13) -0.0138(15)
C69 0.156(2) 0.1420(19) 0.1128(14) -0.0332(12) 0.0041(17) 0.006(2)
C70 0.0752(16) 0.0646(14) 0.0625(12) 0.000 0.000 -0.0178(12)
N1 0.0481(7) 0.0551(7) 0.0783(8) 0.0199(7) 0.0196(7) 0.0210(6)
N2 0.0298(5) 0.0407(6) 0.0327(5) -0.0044(5) 0.0067(5) 0.0049(5)
N3 0.0337(6) 0.0339(6) 0.0320(5) 0.0005(5) 0.0064(5) 0.0057(5)
N4 0.0395(6) 0.0298(5) 0.0388(5) -0.0024(5) 0.0037(5) 0.0065(5)
N5 0.0376(6) 0.0303(5) 0.0426(6) -0.0026(5) -0.0009(5) 0.0076(5)
N6 0.0395(6) 0.0314(6) 0.0501(6) -0.0027(5) 0.0084(5) 0.0080(5)
N7 0.0530(7) 0.0243(5) 0.0384(6) -0.0039(5) 0.0102(5) -0.0012(5)
N8 0.0380(6) 0.0291(5) 0.0389(5) 0.0062(5) 0.0060(5) 0.0047(5)
N9 0.0485(6) 0.0349(6) 0.0352(5) 0.0008(5) 0.0077(5) 0.0069(5)
N10 0.0520(7) 0.0317(6) 0.0383(6) 0.0004(5) -0.0006(5) 0.0003(5)
N11 0.0412(6) 0.0331(6) 0.0443(6) 0.0081(5) -0.0064(5) 0.0002(5)
N12 0.0331(6) 0.0445(6) 0.0375(5) 0.0112(5) 0.0047(5) -0.0005(5)
N13 0.0339(6) 0.0364(6) 0.0427(6) 0.0051(5) 0.0093(5) 0.0059(5)
N14 0.1170(13) 0.0509(9) 0.1325(14) -0.0124(10) 0.0010(12) -0.0015(9)
N15 0.1083(10) 0.0345(7) 0.0435(6) 0.0007(6) 0.0158(7) -0.0095(7)
N16 0.0521(7) 0.0346(6) 0.0455(6) 0.0167(5) 0.0025(6) -0.0021(5)
N17 0.0385(11) 0.304(4) 0.0246(9) 0.000 0.000 0.0226(17)
O1 0.0890(7) 0.0890(8) 0.1846(11) 0.0761(8) 0.0784(7) 0.0551(6)
O2 0.0729(7) 0.0683(7) 0.0828(7) 0.0381(6) 0.0233(6) 0.0158(6)
O3 0.0398(5) 0.0447(5) 0.0296(4) -0.0031(4) 0.0067(4) 0.0051(4)
O4 0.0453(5) 0.0484(5) 0.0481(5) -0.0022(5) -0.0041(5) 0.0083(4)
O5 0.0658(6) 0.0290(5) 0.0525(5) -0.0008(4) 0.0190(5) 0.0080(4)
O6 0.0471(5) 0.0366(5) 0.0494(5) -0.0014(4) 0.0035(5) 0.0097(4)
O7 0.0669(6) 0.0440(5) 0.0461(5) -0.0007(5) -0.0174(5) 0.0067(5)
O8 0.0407(5) 0.0552(6) 0.0637(6) 0.0040(5) 0.0078(5) 0.0137(5)
O9 0.1141(11) 0.0633(8) 0.1767(14) -0.0358(9) -0.0013(11) -0.0132(8)
O10 0.1791(16) 0.0495(8) 0.1975(17) -0.0056(10) -0.0347(14) 0.0195(9)
O11 0.0433(5) 0.0309(4) 0.0316(4) 0.0052(4) 0.0030(4) -0.0054(4)
O12 0.0330(5) 0.0302(4) 0.0464(5) 0.0023(4) 0.0065(4) -0.0034(4)
O13 0.0356(5) 0.0337(5) 0.0344(4) 0.0017(4) 0.0053(4) -0.0010(4)
O14 0.0330(5) 0.0384(5) 0.0385(4) 0.0089(4) 0.0055(4) -0.0067(4)
P1 0.03140(17) 0.03090(17) 0.03493(16) 0.00367(15) 0.00523(15) -0.00155(14)

loop_
_atom_type_symbol
_atom_type_description
_atom_type_scat_dispersion_real
_atom_type_scat_dispersion_imag
_atom_type_scat_source
C C 0.0033 0.0016 'International Tables Vol C Tables 4.2.6.8 and 6.1.1.4'
H H 0.0000 0.0000 'International Tables Vol C Tables 4.2.6.8 and 6.1.1.4'
N N 0.0061 0.0033 'International Tables Vol C Tables 4.2.6.8 and 6.1.1.4'
O O 0.0106 0.0060 'International Tables Vol C Tables 4.2.6.8 and 6.1.1.4'
P P 0.1023 0.0942 'International Tables Vol C Tables 4.2.6.8 and 6.1.1.4'

loop_
_geom_angle_atom_site_label_1
_geom_angle_atom_site_label_2
_geom_angle_atom_site_label_3
_geom_angle
_geom_angle_site_symmetry_1
_geom_angle_site_symmetry_3
C2 C1 C6 122.20(12) . .
C2 C1 N1 117.99(12) . .
C6 C1 N1 119.81(12) . .
C1 C2 H2 120.9 . .
C3 C2 C1 118.20(12) . .
C3 C2 H2 120.9 . .
C2 C3 H3 119.1 . .
C2 C3 C4 121.83(12) . .
C4 C3 H3 119.1 . .
C5 C4 C3 118.26(11) . .
N2 C4 C3 116.73(11) . .
N2 C4 C5 124.91(11) . .
C4 C5 H5 119.9 . .
C6 C5 C4 120.12(11) . .
C6 C5 H5 119.9 . .
C1 C6 H6 120.3 . .
C5 C6 C1 119.37(12) . .
C5 C6 H6 120.3 . .
N3 C7 N2 111.92(10) . .
O3 C7 N2 122.54(12) . .
O3 C7 N3 125.47(11) . .
C9 C8 C13 117.92(11) . .
C9 C8 N3 122.66(12) . .
N3 C8 C13 119.41(11) . .
C8 C9 H9 119.1 . .
C10 C9 C8 121.76(13) . .
C10 C9 H9 119.1 . .
C9 C10 H10 120.0 . .
C11 C10 C9 120.05(13) . .
C11 C10 H10 120.0 . .
C10 C11 H11 120.4 . .
C12 C11 C10 119.16(13) . .
C12 C11 H11 120.4 . .
C11 C12 H12 118.8 . .
C11 C12 C13 122.31(13) . .
C13 C12 H12 118.8 . .
C12 C13 C8 118.69(12) . .
C12 C13 N4 123.31(12) . .
N4 C13 C8 117.98(11) . .
N5 C14 N4 111.58(11) . .
O4 C14 N4 124.24(12) . .
O4 C14 N5 124.18(12) . .
C16 C15 N5 121.58(12) . .
C20 C15 C16 120.64(12) . .
C20 C15 N5 117.77(11) . .
C15 C16 H16 120.7 . .
C17 C16 C15 118.61(15) . .
C17 C16 H16 120.7 . .
C16 C17 H17 119.7 . .
C18 C17 C16 120.67(15) . .
C18 C17 H17 119.7 . .
C17 C18 H18 119.1 . .
C17 C18 C19 121.81(15) . .
C19 C18 H18 119.1 . .
C18 C19 H19 120.3 . .
C18 C19 C20 119.37(15) . .
C20 C19 H19 120.3 . .
C15 C20 C19 118.88(13) . .
C15 C20 N6 120.83(12) . .
N6 C20 C19 120.29(13) . .
N7 C21 N6 113.41(11) . .
O5 C21 N6 123.34(12) . .
O5 C21 N7 123.23(12) . .
H22A C22 H22B 107.5 . .
C23 C22 H22A 108.4 . .
C23 C22 H22B 108.4 . .
N7 C22 H22A 108.4 . .
N7 C22 H22B 108.4 . .
N7 C22 C23 115.45(11) . .
C24 C23 C22 119.13(12) . .
C28 C23 C22 123.16(11) . .
C28 C23 C24 117.70(12) . .
C23 C24 H24 119.3 . .
C23 C24 C25 121.33(13) . .
C25 C24 H24 119.3 . .
C24 C25 H25 119.8 . .
C24 C25 C26 120.34(12) . .
C26 C25 H25 119.8 . .
C25 C26 C29 120.27(11) . .
C27 C26 C25 117.43(12) . .
C27 C26 C29 122.21(11) . .
C26 C27 H27 118.9 . .
C26 C27 C28 122.23(12) . .
C28 C27 H27 118.9 . .
C23 C28 H28 119.6 . .
C27 C28 C23 120.87(12) . .
C27 C28 H28 119.6 . .
C26 C29 H29A 108.8 . .
C26 C29 H29B 108.8 . .
H29A C29 H29B 107.7 . .
N8 C29 C26 113.75(11) . .
N8 C29 H29A 108.8 . .
N8 C29 H29B 108.8 . .
N8 C30 N9 112.75(11) . .
O6 C30 N8 123.80(12) . .
O6 C30 N9 123.43(12) . .
C32 C31 C36 118.28(13) . .
N9 C31 C32 122.16(13) . .
N9 C31 C36 119.55(12) . .
C31 C32 H32 118.9 . .
C33 C32 C31 122.27(16) . .
C33 C32 H32 118.9 . .
C32 C33 H33 120.4 . .
C32 C33 C34 119.27(16) . .
C34 C33 H33 120.4 . .
C33 C34 H34 119.9 . .
C35 C34 C33 120.15(15) . .
C35 C34 H34 119.9 . .
C34 C35 H35 119.5 . .
C34 C35 C36 120.93(15) . .
C36 C35 H35 119.5 . .
C31 C36 N10 117.36(12) . .
C35 C36 C31 119.04(13) . .
C35 C36 N10 123.42(13) . .
N11 C37 N10 111.39(11) . .
O7 C37 N10 124.25(12) . .
O7 C37 N11 124.35(13) . .
C39 C38 C43 119.42(13) . .
C39 C38 N11 122.43(12) . .
N11 C38 C43 118.14(12) . .
C38 C39 H39 119.7 . .
C38 C39 C40 120.58(14) . .
C40 C39 H39 119.7 . .
C39 C40 H40 120.2 . .
C41 C40 C39 119.65(15) . .
C41 C40 H40 120.2 . .
C40 C41 H41 119.6 . .
C42 C41 C40 120.77(15) . .
C42 C41 H41 119.6 . .
C41 C42 H42 119.3 . .
C41 C42 C43 121.42(14) . .
C43 C42 H42 119.3 . .
C42 C43 C38 118.13(13) . .
C42 C43 N12 121.37(12) . .
N12 C43 C38 120.48(12) . .
N12 C44 N13 113.99(11) . .
O8 C44 N12 123.06(12) . .
O8 C44 N13 122.95(12) . .
C50 C45 C46 118.25(13) . .
N13 C45 C46 124.84(13) . .
N13 C45 C50 116.90(12) . .
C45 C46 H46 120.6 . .
C47 C46 C45 118.87(17) . .
C47 C46 H46 120.6 . .
C46 C47 H47 119.0 . .
C46 C47 C48 121.91(18) . .
C48 C47 H47 119.0 . .
C47 C48 N14 120.79(16) . .
C49 C48 C47 120.35(16) . .
C49 C48 N14 118.84(17) . .
C48 C49 H49 121.2 . .
C48 C49 C50 117.66(16) . .
C50 C49 H49 121.2 . .
C45 C50 H50 118.7 . .
C49 C50 C45 122.58(14) . .
C49 C50 H50 118.7 . .
H51A C51 H51B 107.4 . .
C52 C51 H51A 108.3 . .
C52 C51 H51B 108.3 . .
N15 C51 H51A 108.3 . .
N15 C51 H51B 108.3 . .
N15 C51 C52 115.97(14) . .
C51 C52 H52A 109.5 . .
C51 C52 H52B 109.5 . .
C51 C52 H52C 109.5 . .
H52A C52 H52B 109.5 . .
H52A C52 H52C 109.5 . .
H52B C52 H52C 109.5 . .
H53A C53 H53B 107.3 . .
C54 C53 H53A 108.2 . .
C54 C53 H53B 108.2 . .
C54 C53 N15 116.43(13) . .
N15 C53 H53A 108.2 . .
N15 C53 H53B 108.2 . .
C53 C54 H54A 109.5 . .
C53 C54 H54B 109.5 . .
C53 C54 H54C 109.5 . .
H54A C54 H54B 109.5 . .
H54A C54 H54C 109.5 . .
H54B C54 H54C 109.5 . .
H55A C55 H55B 107.6 . .
C56 C55 H55A 108.7 . .
C56 C55 H55B 108.7 . .
C56 C55 N15 114.20(15) . .
N15 C55 H55A 108.7 . .
N15 C55 H55B 108.7 . .
C55 C56 H56A 109.5 . .
C55 C56 H56B 109.5 . .
C55 C56 H56C 109.5 . .
H56A C56 H56B 109.5 . .
H56A C56 H56C 109.5 . .
H56B C56 H56C 109.5 . .
H57A C57 H57B 107.4 . .
C58 C57 H57A 108.3 . .
C58 C57 H57B 108.3 . .
N15 C57 H57A 108.3 . .
N15 C57 H57B 108.3 . .
N15 C57 C58 115.84(13) . .
C57 C58 H58A 109.5 . .
C57 C58 H58B 109.5 . .
C57 C58 H58C 109.5 . .
H58A C58 H58B 109.5 . .
H58A C58 H58C 109.5 . .
H58B C58 H58C 109.5 . .
H59A C59 H59B 107.5 . .
C60 C59 H59A 108.5 . .
C60 C59 H59B 108.5 . .
N16 C59 H59A 108.5 . .
N16 C59 H59B 108.5 . .
N16 C59 C60 115.15(11) . .
C59 C60 H60A 109.5 . .
C59 C60 H60B 109.5 . .
C59 C60 H60C 109.5 . .
H60A C60 H60B 109.5 . .
H60A C60 H60C 109.5 . .
H60B C60 H60C 109.5 . .
H61A C61 H61B 107.5 . .
C62 C61 H61A 108.5 . .
C62 C61 H61B 108.5 . .
C62 C61 N16 115.02(12) . .
N16 C61 H61A 108.5 . .
N16 C61 H61B 108.5 . .
C61 C62 H62A 109.5 . .
C61 C62 H62B 109.5 . .
C61 C62 H62C 109.5 . .
H62A C62 H62B 109.5 . .
H62A C62 H62C 109.5 . .
H62B C62 H62C 109.5 . .
H63A C63 H63B 107.3 . .
C64 C63 H63A 108.0 . .
C64 C63 H63B 108.0 . .
C64 C63 N16 117.01(12) . .
N16 C63 H63A 108.0 . .
N16 C63 H63B 108.0 . .
C63 C64 H64A 109.5 . .
C63 C64 H64B 109.5 . .
C63 C64 H64C 109.5 . .
H64A C64 H64B 109.5 . .
H64A C64 H64C 109.5 . .
H64B C64 H64C 109.5 . .
H65A C65 H65B 107.6 . .
C66 C65 H65A 108.6 . .
C66 C65 H65B 108.6 . .
C66 C65 N16 114.45(12) . .
N16 C65 H65A 108.6 . .
N16 C65 H65B 108.6 . .
C65 C66 H66A 109.5 . .
C65 C66 H66B 109.5 . .
C65 C66 H66C 109.5 . .
H66A C66 H66B 109.5 . .
H66A C66 H66C 109.5 . .
H66B C66 H66C 109.5 . .
N17 C67 C68 161.1(3) . .
C70 C69 C69 52.92(12) . 3_755
C70 C69 N17 108.66(18) . .
N17 C69 C69 55.74(10) . 3_755
C69 C70 C69 74.2(2) . 3_755
O1 N1 C1 118.33(13) . .
O2 N1 C1 119.36(12) . .
O2 N1 O1 122.31(13) . .
C4 N2 H2A 117.1 . .
C7 N2 C4 125.81(10) . .
C7 N2 H2A 117.1 . .
C7 N3 C8 125.63(10) . .
C7 N3 H3A 117.2 . .
C8 N3 H3A 117.2 . .
C13 N4 H4 116.8 . .
C14 N4 C13 126.43(11) . .
C14 N4 H4 116.8 . .
C14 N5 C15 125.04(11) . .
C14 N5 H5A 117.5 . .
C15 N5 H5A 117.5 . .
C20 N6 H6A 118.1 . .
C21 N6 C20 123.87(11) . .
C21 N6 H6A 118.1 . .
C21 N7 C22 120.56(11) . .
C21 N7 H7 119.7 . .
C22 N7 H7 119.7 . .
C29 N8 H8 120.6 . .
C30 N8 C29 118.85(10) . .
C30 N8 H8 120.6 . .
C30 N9 H9A 117.6 . .
C31 N9 C30 124.73(11) . .
C31 N9 H9A 117.6 . .
C36 N10 H10A 116.4 . .
C37 N10 C36 127.22(11) . .
C37 N10 H10A 116.4 . .
C37 N11 C38 126.68(11) . .
C37 N11 H11A 116.7 . .
C38 N11 H11A 116.7 . .
C43 N12 H12A 119.1 . .
C44 N12 C43 121.86(11) . .
C44 N12 H12A 119.1 . .
C44 N13 C45 126.67(11) . .
C44 N13 H13 116.7 . .
C45 N13 H13 116.7 . .
O9 N14 C48 118.82(16) . .
O9 N14 O10 122.45(17) . .
O10 N14 C48 118.72(18) . .
C51 N15 C53 106.16(12) . .
C51 N15 C55 110.16(14) . .
C53 N15 C55 111.96(12) . .
C57 N15 C51 111.79(13) . .
C57 N15 C53 111.55(13) . .
C57 N15 C55 105.32(12) . .
C59 N16 C63 105.84(10) . .
C59 N16 C65 112.14(10) . .
C61 N16 C59 111.14(11) . .
C61 N16 C63 111.18(10) . .
C61 N16 C65 106.00(10) . .
C63 N16 C65 110.64(11) . .
C67 N17 C67 158.1(3) 3_755 .
C67 N17 C69 101.0(2) . .
C67 N17 C69 101.0(2) 3_755 3_755
C67 N17 C69 97.0(2) . 3_755
C67 N17 C69 97.1(2) 3_755 .
C69 N17 C69 68.5(2) 3_755 .
O11 P1 O12 108.79(5) . .
O11 P1 O14 108.72(5) . .
O13 P1 O11 110.55(5) . .
O13 P1 O12 109.14(5) . .
O13 P1 O14 110.47(5) . .
O14 P1 O12 109.14(5) . .
C73 N18 C73 180.0(4) . 13_665
C73 N18 C71 94.8(7) . .
C73 N18 C71 85.2(7) 13_665 .
C73 N18 C71 94.8(7) 13_665 13_665
C73 N18 C71 85.2(7) . 13_665
C71 N18 C71 180.0 13_665 .
N18 C73 C74 98.6(5) . .
N18 C73 C72 75.5(7) . 13_665
N18 C73 C71 47.5(5) . 13_665
C74 C73 C72 110.7(9) . 13_665
C74 C73 C71 81.0(6) . 13_665
C71 C73 C72 44.2(4) 13_665 13_665
C83 C82 O17 95.2(3) . .
C83 C82 C81 125.5(5) . .
C81 C82 O17 136.4(4) . .
O15 C76 C75 104.8(6) . .
O15 C76 C77 109.1(6) . .
C75 C76 C77 120.0(5) . .
O16 C79 C78 139.3(11) . .
O16 C79 C80 97.3(6) . .
C80 C79 C78 83.2(5) . .
C71 C72 C73 67.0(4) . 13_665
N18 C71 C73 47.3(3) . 13_665
N18 C71 C72 93.8(5) . .
C72 C71 C73 68.7(5) . 13_665

loop_
_geom_bond_atom_site_label_1
_geom_bond_atom_site_label_2
_geom_bond_distance
_geom_bond_site_symmetry_2
C1 C2 1.3783(19) .
C1 C6 1.3858(18) .
C1 N1 1.4565(18) .
C2 H2 0.9500 .
C2 C3 1.3588(18) .
C3 H3 0.9500 .
C3 C4 1.4101(17) .
C4 C5 1.4031(17) .
C4 N2 1.3875(16) .
C5 H5 0.9500 .
C5 C6 1.3701(18) .
C6 H6 0.9500 .
C7 N2 1.3846(16) .
C7 N3 1.3724(16) .
C7 O3 1.2262(15) .
C8 C9 1.3895(18) .
C8 C13 1.4283(18) .
C8 N3 1.3980(16) .
C9 H9 0.9500 .
C9 C10 1.3826(19) .
C10 H10 0.9500 .
C10 C11 1.378(2) .
C11 H11 0.9500 .
C11 C12 1.377(2) .
C12 H12 0.9500 .
C12 C13 1.3810(18) .
C13 N4 1.4109(16) .
C14 N4 1.3744(17) .
C14 N5 1.3650(17) .
C14 O4 1.2272(16) .
C15 C16 1.406(2) .
C15 C20 1.394(2) .
C15 N5 1.4268(16) .
C16 H16 0.9500 .
C16 C17 1.403(2) .
C17 H17 0.9500 .
C17 C18 1.348(2) .
C18 H18 0.9500 .
C18 C19 1.384(2) .
C19 H19 0.9500 .
C19 C20 1.413(2) .
C20 N6 1.4068(18) .
C21 N6 1.3774(16) .
C21 N7 1.3443(17) .
C21 O5 1.2183(15) .
C22 H22A 0.9900 .
C22 H22B 0.9900 .
C22 C23 1.5094(19) .
C22 N7 1.4545(17) .
C23 C24 1.3844(18) .
C23 C28 1.3829(18) .
C24 H24 0.9500 .
C24 C25 1.387(2) .
C25 H25 0.9500 .
C25 C26 1.4025(18) .
C26 C27 1.3676(18) .
C26 C29 1.5151(18) .
C27 H27 0.9500 .
C27 C28 1.3768(18) .
C28 H28 0.9500 .
C29 H29A 0.9900 .
C29 H29B 0.9900 .
C29 N8 1.4359(17) .
C30 N8 1.3704(16) .
C30 N9 1.3965(17) .
C30 O6 1.2192(16) .
C31 C32 1.394(2) .
C31 C36 1.410(2) .
C31 N9 1.3864(17) .
C32 H32 0.9500 .
C32 C33 1.367(2) .
C33 H33 0.9500 .
C33 C34 1.386(3) .
C34 H34 0.9500 .
C34 C35 1.380(2) .
C35 H35 0.9500 .
C35 C36 1.3943(19) .
C36 N10 1.4161(18) .
C37 N10 1.3696(18) .
C37 N11 1.3575(17) .
C37 O7 1.2352(16) .
C38 C39 1.380(2) .
C38 C43 1.4259(19) .
C38 N11 1.4220(18) .
C39 H39 0.9500 .
C39 C40 1.390(2) .
C40 H40 0.9500 .
C40 C41 1.377(2) .
C41 H41 0.9500 .
C41 C42 1.358(2) .
C42 H42 0.9500 .
C42 C43 1.3913(19) .
C43 N12 1.4232(17) .
C44 N12 1.3632(17) .
C44 N13 1.3720(17) .
C44 O8 1.2416(16) .
C45 C46 1.408(2) .
C45 C50 1.397(2) .
C45 N13 1.3863(17) .
C46 H46 0.9500 .
C46 C47 1.363(2) .
C47 H47 0.9500 .
C47 C48 1.394(3) .
C48 C49 1.379(2) .
C48 N14 1.449(2) .
C49 H49 0.9500 .
C49 C50 1.388(2) .
C50 H50 0.9500 .
C51 H51A 0.9900 .
C51 H51B 0.9900 .
C51 C52 1.515(3) .
C51 N15 1.499(2) .
C52 H52A 0.9800 .
C52 H52B 0.9800 .
C52 H52C 0.9800 .
C53 H53A 0.9900 .
C53 H53B 0.9900 .
C53 C54 1.493(2) .
C53 N15 1.504(2) .
C54 H54A 0.9800 .
C54 H54B 0.9800 .
C54 H54C 0.9800 .
C55 H55A 0.9900 .
C55 H55B 0.9900 .
C55 C56 1.514(3) .
C55 N15 1.549(2) .
C56 H56A 0.9800 .
C56 H56B 0.9800 .
C56 H56C 0.9800 .
C57 H57A 0.9900 .
C57 H57B 0.9900 .
C57 C58 1.501(2) .
C57 N15 1.489(2) .
C58 H58A 0.9800 .
C58 H58B 0.9800 .
C58 H58C 0.9800 .
C59 H59A 0.9900 .
C59 H59B 0.9900 .
C59 C60 1.517(2) .
C59 N16 1.5065(18) .
C60 H60A 0.9800 .
C60 H60B 0.9800 .
C60 H60C 0.9800 .
C61 H61A 0.9900 .
C61 H61B 0.9900 .
C61 C62 1.496(2) .
C61 N16 1.5052(18) .
C62 H62A 0.9800 .
C62 H62B 0.9800 .
C62 H62C 0.9800 .
C63 H63A 0.9900 .
C63 H63B 0.9900 .
C63 C64 1.493(2) .
C63 N16 1.5219(18) .
C64 H64A 0.9800 .
C64 H64B 0.9800 .
C64 H64C 0.9800 .
C65 H65A 0.9900 .
C65 H65B 0.9900 .
C65 C66 1.507(2) .
C65 N16 1.5315(18) .
C66 H66A 0.9800 .
C66 H66B 0.9800 .
C66 H66C 0.9800 .
C67 C68 1.355(3) .
C67 N17 1.274(3) .
C69 C69 1.810(6) 3_755
C69 C70 1.501(3) .
C69 N17 1.607(3) .
C70 C69 1.501(3) 3_755
N1 O1 1.2191(18) .
N1 O2 1.2166(17) .
N2 H2A 0.8800 .
N3 H3A 0.8800 .
N4 H4 0.8800 .
N5 H5A 0.8800 .
N6 H6A 0.8800 .
N7 H7 0.8800 .
N8 H8 0.8800 .
N9 H9A 0.8800 .
N10 H10A 0.8800 .
N11 H11A 0.8800 .
N12 H12A 0.8800 .
N13 H13 0.8800 .
N14 O9 1.228(3) .
N14 O10 1.232(2) .
N17 C67 1.274(3) 3_755
N17 C69 1.607(3) 3_755
O11 P1 1.5332(9) .
O12 P1 1.5448(9) .
O13 P1 1.5327(9) .
O14 P1 1.5405(9) .
N18 C73 1.493(7) .
N18 C73 1.493(7) 13_665
N18 C71 1.497(7) .
N18 C71 1.497(7) 13_665
C74 C73 1.563(9) .
C73 C72 2.048(19) 13_665
C73 C71 2.023(16) 13_665
O17 C82 1.443(5) .
C82 C83 1.316(5) .
C82 C81 1.381(8) .
O15 C76 1.282(10) .
C75 C76 1.366(7) .
C77 C76 1.588(8) .
O16 C79 1.388(9) .
C78 C79 1.726(14) .
C79 C80 1.631(12) .
C72 C73 2.048(19) 13_665
C72 C71 1.533(8) .
C71 C73 2.023(16) 13_665

loop_
_geom_hbond_atom_site_label_D
_geom_hbond_atom_site_label_H
_geom_hbond_atom_site_label_A
_geom_hbond_distance_DH
_geom_hbond_distance_HA
_geom_hbond_distance_DA
_geom_hbond_angle_DHA
_geom_hbond_site_symmetry_A
C3 H3 O14 0.95 2.45 3.1870(15) 133.8 16_645
C5 H5 O3 0.95 2.42 2.9098(15) 111.7 .
C6 H6 O3 0.95 2.64 3.5334(15) 157.0 9_755
C9 H9 O1 0.95 2.47 3.1091(19) 124.3 9_755
C9 H9 O3 0.95 2.32 2.8627(16) 115.4 .
C12 H12 O4 0.95 2.21 2.8280(17) 122.1 .
C16 H16 O4 0.95 2.44 2.9035(17) 110.1 .
C35 H35 O7 0.95 2.46 2.973(2) 113.7 .
C39 H39 O7 0.95 2.33 2.8858(18) 116.9 .
C46 H46 O8 0.95 2.25 2.8239(19) 117.9 .
C50 H50 O12 0.95 2.44 3.1951(17) 135.9 .
C51 H51A O5 0.99 2.50 3.4586(18) 161.6 .
C53 H53B N5 0.99 2.67 3.5226(18) 145.0 .
C55 H55A O7 0.99 2.62 3.590(2) 165.3 .
C56 H56A O4 0.98 2.37 3.308(2) 160.7 .
C57 H57A N10 0.99 2.61 3.3379(18) 130.7 .
C59 H59B N13 0.99 2.55 3.3818(17) 141.3 .
C61 H61B N2 0.99 2.67 3.4594(18) 137.2 11_565
C62 H62A N7 0.98 2.68 3.6172(19) 159.1 14_665
C62 H62C N10 0.98 2.60 3.4871(19) 150.0 .
C63 H63A N11 0.99 2.60 3.3669(17) 134.0 .
C64 H64A N13 0.98 2.72 3.4769(19) 134.0 6_544
C65 H65A N4 0.99 2.61 3.5368(18) 156.4 11_565
N2 H2A O14 0.88 1.96 2.8058(13) 160.0 16_645
N3 H3A O13 0.88 1.88 2.7493(13) 170.6 16_645
N4 H4 O13 0.88 1.98 2.8175(13) 158.7 16_645
N5 H5A O12 0.88 1.84 2.7141(13) 171.0 16_645
N6 H6A O12 0.88 2.07 2.9050(13) 157.0 16_645
N7 H7 O11 0.88 1.97 2.8211(13) 163.6 16_645
N8 H8 O13 0.88 2.09 2.9717(13) 176.2 .
N9 H9A O11 0.88 1.93 2.7901(13) 164.0 .
N10 H10A O11 0.88 1.81 2.6740(14) 165.7 .
N11 H11A O14 0.88 1.96 2.8276(13) 167.0 .
N12 H12A O14 0.88 1.88 2.7215(14) 160.2 .
N13 H13 O12 0.88 1.96 2.7524(13) 149.2 .

loop_
_geom_torsion_atom_site_label_1
_geom_torsion_atom_site_label_2
_geom_torsion_atom_site_label_3
_geom_torsion_atom_site_label_4
_geom_torsion
_geom_torsion_site_symmetry_1
_geom_torsion_site_symmetry_4
C1 C2 C3 C4 0.1(2) . .
C2 C1 C6 C5 -0.6(2) . .
C2 C1 N1 O1 172.57(14) . .
C2 C1 N1 O2 -7.12(19) . .
C2 C3 C4 C5 -1.12(19) . .
C2 C3 C4 N2 -177.77(12) . .
C3 C4 C5 C6 1.29(18) . .
C3 C4 N2 C7 -155.14(12) . .
C4 C5 C6 C1 -0.46(19) . .
C5 C4 N2 C7 28.46(19) . .
C6 C1 C2 C3 0.8(2) . .
C6 C1 N1 O1 -7.7(2) . .
C6 C1 N1 O2 172.63(13) . .
C8 C9 C10 C11 0.3(2) . .
C8 C13 N4 C14 -166.22(12) . .
C9 C8 C13 C12 2.16(18) . .
C9 C8 C13 N4 -179.62(11) . .
C9 C8 N3 C7 -25.42(19) . .
C9 C10 C11 C12 2.7(2) . .
C10 C11 C12 C13 -3.3(2) . .
C11 C12 C13 C8 0.8(2) . .
C11 C12 C13 N4 -177.32(13) . .
C12 C13 N4 C14 11.9(2) . .
C13 C8 C9 C10 -2.74(19) . .
C13 C8 N3 C7 153.50(12) . .
C15 C16 C17 C18 -1.4(2) . .
C15 C20 N6 C21 132.73(14) . .
C16 C15 C20 C19 -0.3(2) . .
C16 C15 C20 N6 -179.28(12) . .
C16 C15 N5 C14 39.31(19) . .
C16 C17 C18 C19 0.5(3) . .
C17 C18 C19 C20 0.6(2) . .
C18 C19 C20 C15 -0.7(2) . .
C18 C19 C20 N6 178.33(13) . .
C19 C20 N6 C21 -46.28(19) . .
C20 C15 C16 C17 1.3(2) . .
C20 C15 N5 C14 -140.36(13) . .
C22 C23 C24 C25 -178.32(13) . .
C22 C23 C28 C27 178.42(13) . .
C23 C22 N7 C21 -77.95(16) . .
C23 C24 C25 C26 -0.1(2) . .
C24 C23 C28 C27 -2.7(2) . .
C24 C25 C26 C27 -2.6(2) . .
C24 C25 C26 C29 173.94(13) . .
C25 C26 C27 C28 2.7(2) . .
C25 C26 C29 N8 -91.14(15) . .
C26 C27 C28 C23 0.0(2) . .
C26 C29 N8 C30 -91.14(14) . .
C27 C26 C29 N8 85.20(15) . .
C28 C23 C24 C25 2.7(2) . .
C29 C26 C27 C28 -173.76(12) . .
C31 C32 C33 C34 -0.2(3) . .
C31 C36 N10 C37 -151.41(13) . .
C32 C31 C36 C35 0.2(2) . .
C32 C31 C36 N10 -175.23(13) . .
C32 C31 N9 C30 -40.4(2) . .
C32 C33 C34 C35 2.0(3) . .
C33 C34 C35 C36 -2.7(3) . .
C34 C35 C36 C31 1.6(2) . .
C34 C35 C36 N10 176.71(15) . .
C35 C36 N10 C37 33.4(2) . .
C36 C31 C32 C33 -0.9(2) . .
C36 C31 N9 C30 141.09(13) . .
C38 C39 C40 C41 -0.9(2) . .
C38 C43 N12 C44 131.74(13) . .
C39 C38 C43 C42 1.9(2) . .
C39 C38 C43 N12 -179.44(12) . .
C39 C38 N11 C37 28.6(2) . .
C39 C40 C41 C42 0.8(2) . .
C40 C41 C42 C43 0.6(2) . .
C41 C42 C43 C38 -2.0(2) . .
C41 C42 C43 N12 179.39(14) . .
C42 C43 N12 C44 -49.65(18) . .
C43 C38 C39 C40 -0.5(2) . .
C43 C38 N11 C37 -151.82(13) . .
C45 C46 C47 C48 -3.7(3) . .
C46 C45 C50 C49 -3.5(2) . .
C46 C45 N13 C44 12.7(2) . .
C46 C47 C48 C49 -2.1(3) . .
C46 C47 C48 N14 179.29(18) . .
C47 C48 C49 C50 5.0(3) . .
C47 C48 N14 O9 173.6(2) . .
C47 C48 N14 O10 -5.5(3) . .
C48 C49 C50 C45 -2.2(3) . .
C49 C48 N14 O9 -5.0(3) . .
C49 C48 N14 O10 175.9(2) . .
C50 C45 C46 C47 6.3(2) . .
C50 C45 N13 C44 -168.28(13) . .
C52 C51 N15 C53 180.00(13) . .
C52 C51 N15 C55 -58.58(17) . .
C52 C51 N15 C57 58.16(17) . .
C54 C53 N15 C51 173.99(13) . .
C54 C53 N15 C55 53.74(19) . .
C54 C53 N15 C57 -64.01(17) . .
C56 C55 N15 C51 -55.7(2) . .
C56 C55 N15 C53 62.2(2) . .
C56 C55 N15 C57 -176.41(19) . .
C58 C57 N15 C51 57.92(19) . .
C58 C57 N15 C53 -60.78(19) . .
C58 C57 N15 C55 177.54(16) . .
C60 C59 N16 C61 58.16(15) . .
C60 C59 N16 C63 178.98(12) . .
C60 C59 N16 C65 -60.29(16) . .
C62 C61 N16 C59 57.88(16) . .
C62 C61 N16 C63 -59.74(16) . .
C62 C61 N16 C65 179.96(12) . .
C64 C63 N16 C59 -172.81(13) . .
C64 C63 N16 C61 -52.01(16) . .
C64 C63 N16 C65 65.50(16) . .
C66 C65 N16 C59 -50.72(17) . .
C66 C65 N16 C61 -172.16(13) . .
C66 C65 N16 C63 67.19(16) . .
C68 C67 N17 C67 162.8(13) . 3_755
C68 C67 N17 C69 -51.7(13) . 3_755
C68 C67 N17 C69 17.7(13) . .
C69 C69 N17 C67 99.1(3) 3_755 3_755
C69 C69 N17 C67 -93.3(3) 3_755 .
C70 C69 N17 C67 -93.3(3) . .
C70 C69 N17 C67 99.1(3) . 3_755
C70 C69 N17 C69 -0.003(1) . 3_755
N1 C1 C2 C3 -179.46(12) . .
N1 C1 C6 C5 179.64(12) . .
N2 C4 C5 C6 177.64(12) . .
N2 C7 N3 C8 -173.87(11) . .
N3 C7 N2 C4 -178.37(11) . .
N3 C8 C9 C10 176.20(12) . .
N3 C8 C13 C12 -176.81(12) . .
N3 C8 C13 N4 1.41(17) . .
N4 C14 N5 C15 164.11(11) . .
N5 C14 N4 C13 179.53(11) . .
N5 C15 C16 C17 -178.36(13) . .
N5 C15 C20 C19 179.41(12) . .
N5 C15 C20 N6 0.39(19) . .
N6 C21 N7 C22 177.58(11) . .
N7 C21 N6 C20 -179.72(12) . .
N7 C22 C23 C24 161.32(12) . .
N7 C22 C23 C28 -19.78(19) . .
N8 C30 N9 C31 -178.02(12) . .
N9 C30 N8 C29 -179.05(11) . .
N9 C31 C32 C33 -179.41(15) . .
N9 C31 C36 C35 178.76(13) . .
N9 C31 C36 N10 3.34(19) . .
N10 C37 N11 C38 170.29(11) . .
N11 C37 N10 C36 175.26(11) . .
N11 C38 C39 C40 179.03(13) . .
N11 C38 C43 C42 -177.67(12) . .
N11 C38 C43 N12 0.98(19) . .
N12 C44 N13 C45 175.41(12) . .
N13 C44 N12 C43 -174.93(11) . .
N13 C45 C46 C47 -174.69(15) . .
N13 C45 C50 C49 177.44(15) . .
N14 C48 C49 C50 -176.42(17) . .
N17 C69 C70 C69 0.004(1) . 3_755
O3 C7 N2 C4 4.61(19) . .
O3 C7 N3 C8 3.0(2) . .
O4 C14 N4 C13 0.0(2) . .
O4 C14 N5 C15 -16.3(2) . .
O5 C21 N6 C20 -1.2(2) . .
O5 C21 N7 C22 -1.0(2) . .
O6 C30 N8 C29 2.35(19) . .
O6 C30 N9 C31 0.6(2) . .
O7 C37 N10 C36 -5.4(2) . .
O7 C37 N11 C38 -9.0(2) . .
O8 C44 N12 C43 5.23(19) . .
O8 C44 N13 C45 -4.7(2) . .
C73 N18 C71 C73 179.998(1) . 13_665
C73 N18 C71 C72 -56.3(7) 13_665 .
C73 N18 C71 C72 123.7(7) . .
C73 C72 C71 N18 41.0(4) 13_665 .
C71 N18 C73 C74 69.3(9) 13_665 .
C71 N18 C73 C74 -110.7(9) . .
C71 N18 C73 C72 -39.9(4) 13_665 13_665
C71 N18 C73 C72 140.1(4) . 13_665
C71 N18 C73 C71 180.003(1) . 13_665

loop_
_platon_squeeze_void_nr
_platon_squeeze_void_average_x
_platon_squeeze_void_average_y
_platon_squeeze_void_average_z
_platon_squeeze_void_volume
_platon_squeeze_void_count_electrons
_platon_squeeze_void_content
1 0.000 0.250 0.625 3044 351 ' '
2 0.000 0.750 0.375 3035 351 ' '
3 0.500 0.250 0.875 3035 351 ' '
4 0.500 0.750 0.125 3025 350 ' '
